data_1536009
loop_
_publ_author_name
'Vidican, I.'
'Smith, M.D.'
'zur Loye, H.C.'

_publ_section_title
;
 Crystal growth, structure determination and optical properties of new
 potassium-rare-earth silicates K3 RE Si2 O7 (RE = Gd, Tb, Dy, Ho, Er, Tm,
 Yb, Lu)
;
_journal_name_full 'Journal of Solid State Chemistry'
_journal_page_first 203
_journal_page_last 210
_journal_volume 170
_journal_year 2003
_chemical_formula_sum 'K3 O7 Si2 Tb'
_chemical_name_systematic 'K3 Tb (Si2 O7)'
_space_group_IT_number 193
_symmetry_space_group_name_Hall '-P 6c 2'
_symmetry_space_group_name_H-M 'P 63/m c m'
_cell_angle_alpha 90
_cell_angle_beta 90
_cell_angle_gamma 120
_cell_formula_units_Z 6
_cell_length_a 9.8873
_cell_length_b 9.8873
_cell_length_c 14.3856
_cell_volume 1217.907
_citation_journal_id_ASTM JSSCBI
_cod_data_source_file Vidican_JSSCBI_2003_664.cif
_cod_data_source_block K3O7Si2Tb1
_cod_original_formula_sum 'K3 O7 Si2 Tb1'
_cod_database_code 1536009

loop_
_symmetry_equiv_pos_as_xyz
x,y,z
x-y,x,z+1/2
-y,x-y,z
-x,-y,z+1/2
-x+y,-x,z
y,-x+y,z+1/2
-y,-x,-z
x-y,-y,-z+1/2
x,x-y,-z
y,x,-z+1/2
-x+y,y,-z
-x,-x+y,-z+1/2
-x,-y,-z
-x+y,-x,-z-1/2
y,-x+y,-z
x,y,-z-1/2
x-y,x,-z
-y,x-y,-z-1/2
y,x,z
-x+y,y,z-1/2
-x,-x+y,z
-y,-x,z-1/2
x-y,-y,z
x,x-y,z-1/2

loop_
_atom_site_label
_atom_site_type_symbol
_atom_site_fract_x
_atom_site_fract_y
_atom_site_fract_z
_atom_site_occupancy
_atom_site_U_iso_or_equiv
Tb2 Tb+3 0 0 0.25 1 0.0
O1 O-2 0.67845 0.52388 0.90736 1 0.0
K1 K+1 0.3313 0 0.0913 1 0.0
Si1 Si+4 0.65833 0 0.14319 1 0.0
O2 O-2 0.82234 0 0.14642 1 0.0
K3 K+1 0 0 0 1 0.0
Tb1 Tb+3 0.3333 0.6667 0 1 0.0
O3 O-2 0.5944 0 0.25 1 0.0
K2 K+1 0.3333 0.6667 0.25 1 0.0
